data_4068066
loop_
_publ_author_name
'Khosla, Chetna'
'Jackson, Andrew B.'
'White, Peter S.'
'Templeton, Joseph L.'

_publ_section_title
;
 Bis(acetylacetonate) Tungsten(IV) Complexes Containing a \p-Basic
 Diazoalkane or Oxo Ligand
;
_journal_issue 3
_journal_name_full Organometallics
_journal_page_first 987
_journal_paper_doi 10.1021/om201050j
_journal_volume 31
_journal_year 2012
_chemical_formula_moiety 'C24 H24 N2 O5 W, C H2 Cl2'
_chemical_formula_sum 'C25 H26 Cl2 N2 O5 W'
_chemical_formula_weight 689.23
_chemical_name_systematic
; 
 ? 
;
_space_group_IT_number 2
_symmetry_cell_setting triclinic
_symmetry_space_group_name_Hall '-P 1'
_symmetry_space_group_name_H-M 'P -1'
_atom_sites_solution_hydrogens geom
_atom_sites_solution_primary direct
_atom_sites_solution_secondary difmap
_audit_creation_method SHELXL-97
_cell_angle_alpha 96.237(3)
_cell_angle_beta 92.891(3)
_cell_angle_gamma 109.044(3)
_cell_formula_units_Z 2
_cell_length_a 9.9950(5)
_cell_length_b 10.7278(5)
_cell_length_c 13.1644(6)
_cell_measurement_reflns_used 6553
_cell_measurement_temperature 100(2)
_cell_measurement_theta_max 69.91
_cell_measurement_theta_min 5.19
_cell_volume 1320.84(11)
_computing_cell_refinement 'Bruker SAINT'
_computing_data_collection 'Bruker APEX2'
_computing_data_reduction 'Bruker SAINT'
_computing_molecular_graphics 'Bruker SHELXTL'
_computing_publication_material 'Bruker SHELXTL'
_computing_structure_refinement 'SHELXL-97 (Sheldrick, 2008)'
_computing_structure_solution 'SHELXS-97 (Sheldrick, 2008)'
_diffrn_ambient_temperature 100(2)
_diffrn_measured_fraction_theta_full 0.981
_diffrn_measured_fraction_theta_max 0.910
_diffrn_measurement_device_type 'Bruker APEX-II CCD'
_diffrn_measurement_method '\f and \w scans'
_diffrn_radiation_monochromator graphite
_diffrn_radiation_source 'fine-focus sealed tube'
_diffrn_radiation_type CuK\a
_diffrn_radiation_wavelength 1.54178
_diffrn_reflns_av_R_equivalents 0.0271
_diffrn_reflns_av_sigmaI/netI 0.0334
_diffrn_reflns_limit_h_max 12
_diffrn_reflns_limit_h_min -11
_diffrn_reflns_limit_k_max 12
_diffrn_reflns_limit_k_min -12
_diffrn_reflns_limit_l_max 16
_diffrn_reflns_limit_l_min -15
_diffrn_reflns_number 9752
_diffrn_reflns_theta_full 67.00
_diffrn_reflns_theta_max 69.89
_diffrn_reflns_theta_min 3.39
_exptl_absorpt_coefficient_mu 10.283
_exptl_absorpt_correction_T_max 0.2329
_exptl_absorpt_correction_T_min 0.1831
_exptl_absorpt_correction_type numerical
_exptl_absorpt_process_details 'Bruker-AXS APEX2 Numerical'
_exptl_crystal_colour green
_exptl_crystal_density_diffrn 1.733
_exptl_crystal_density_method 'not measured'
_exptl_crystal_description block
_exptl_crystal_F_000 676
_exptl_crystal_size_max 0.25
_exptl_crystal_size_mid 0.25
_exptl_crystal_size_min 0.20
_refine_diff_density_max 0.993
_refine_diff_density_min -0.816
_refine_diff_density_rms 0.099
_refine_ls_extinction_method none
_refine_ls_goodness_of_fit_ref 1.104
_refine_ls_hydrogen_treatment constr
_refine_ls_matrix_type full
_refine_ls_number_parameters 320
_refine_ls_number_reflns 4549
_refine_ls_number_restraints 0
_refine_ls_restrained_S_all 1.104
_refine_ls_R_factor_all 0.0254
_refine_ls_R_factor_gt 0.0240
_refine_ls_shift/su_max 0.000
_refine_ls_shift/su_mean 0.000
_refine_ls_structure_factor_coef Fsqd
_refine_ls_weighting_details 'calc w=1/[\s^2^(Fo^2^)+(0.0205P)^2^+1.7277P] where P=(Fo^2^+2Fc^2^)/3'
_refine_ls_weighting_scheme calc
_refine_ls_wR_factor_gt 0.0547
_refine_ls_wR_factor_ref 0.0554
_reflns_number_gt 4392
_reflns_number_total 4549
_reflns_threshold_expression >2sigma(I)
_cod_data_source_file om201050j_si_002.cif
_cod_data_source_block c08415
_cod_database_code 4068066

loop_
_symmetry_equiv_pos_as_xyz
'x, y, z'
'-x, -y, -z'

loop_
_atom_site_label
_atom_site_type_symbol
_atom_site_fract_x
_atom_site_fract_y
_atom_site_fract_z
_atom_site_U_iso_or_equiv
_atom_site_adp_type
_atom_site_occupancy
_atom_site_symmetry_multiplicity
_atom_site_calc_flag
_atom_site_refinement_flags
W1 W 0.069750(15) 0.302058(14) 0.232465(11) 0.01153(6) Uani 1 1 d .
C1 C 0.1497(4) 0.3211(3) 0.0963(2) 0.0160(7) Uani 1 1 d .
O2 O 0.1931(3) 0.3321(3) 0.01773(19) 0.0268(6) Uani 1 1 d .
O3 O -0.1115(2) 0.1689(2) 0.14659(17) 0.0174(5) Uani 1 1 d .
C4 C -0.1400(4) 0.0453(4) 0.1131(3) 0.0201(7) Uani 1 1 d .
C5 C -0.0640(4) -0.0332(3) 0.1448(3) 0.0217(7) Uani 1 1 d .
H5 H -0.0956 -0.1241 0.1157 0.026 Uiso 1 1 calc R
C6 C 0.0553(4) 0.0107(3) 0.2162(3) 0.0173(7) Uani 1 1 d .
O7 O 0.1160(3) 0.1325(2) 0.25494(18) 0.0171(5) Uani 1 1 d .
C8 C -0.2697(4) -0.0144(4) 0.0379(3) 0.0302(9) Uani 1 1 d .
H8A H -0.3535 -0.0082 0.0708 0.045 Uiso 1 1 calc R
H8B H -0.2823 -0.1081 0.0157 0.045 Uiso 1 1 calc R
H8C H -0.2578 0.0341 -0.0218 0.045 Uiso 1 1 calc R
C9 C 0.1205(4) -0.0849(4) 0.2536(3) 0.0253(8) Uani 1 1 d .
H9A H 0.2150 -0.0680 0.2290 0.038 Uiso 1 1 calc R
H9B H 0.0602 -0.1761 0.2275 0.038 Uiso 1 1 calc R
H9C H 0.1293 -0.0733 0.3288 0.038 Uiso 1 1 calc R
O10 O -0.0438(2) 0.2553(2) 0.36294(17) 0.0153(5) Uani 1 1 d .
C11 C -0.1168(4) 0.3206(3) 0.4096(3) 0.0160(7) Uani 1 1 d .
C12 C -0.1563(4) 0.4196(4) 0.3709(3) 0.0195(7) Uani 1 1 d .
H12 H -0.2096 0.4603 0.4124 0.023 Uiso 1 1 calc R
C13 C -0.1250(4) 0.4657(3) 0.2760(3) 0.0172(7) Uani 1 1 d .
O14 O -0.0432(2) 0.4325(2) 0.21433(17) 0.0153(5) Uani 1 1 d .
C15 C -0.1591(4) 0.2797(4) 0.5125(3) 0.0235(8) Uani 1 1 d .
H15A H -0.2087 0.1835 0.5049 0.035 Uiso 1 1 calc R
H15B H -0.2222 0.3263 0.5390 0.035 Uiso 1 1 calc R
H15C H -0.0739 0.3027 0.5605 0.035 Uiso 1 1 calc R
C16 C -0.1910(4) 0.5625(4) 0.2393(3) 0.0224(7) Uani 1 1 d .
H16A H -0.1553 0.5878 0.1739 0.034 Uiso 1 1 calc R
H16B H -0.1659 0.6419 0.2903 0.034 Uiso 1 1 calc R
H16C H -0.2945 0.5206 0.2298 0.034 Uiso 1 1 calc R
N17 N 0.2300(3) 0.4258(3) 0.2935(2) 0.0144(6) Uani 1 1 d .
N18 N 0.3484(3) 0.5114(3) 0.3402(2) 0.0139(5) Uani 1 1 d .
C19 C 0.4257(4) 0.6084(3) 0.2947(2) 0.0125(6) Uani 1 1 d .
C20 C 0.5618(3) 0.6949(3) 0.3520(2) 0.0132(6) Uani 1 1 d .
C21 C 0.6219(4) 0.6493(3) 0.4327(2) 0.0162(7) Uani 1 1 d .
H21 H 0.5743 0.5636 0.4508 0.019 Uiso 1 1 calc R
C22 C 0.7495(4) 0.7274(4) 0.4858(3) 0.0191(7) Uani 1 1 d .
H22 H 0.7899 0.6949 0.5396 0.023 Uiso 1 1 calc R
C23 C 0.8190(4) 0.8540(4) 0.4606(3) 0.0216(7) Uani 1 1 d .
H23 H 0.9059 0.9085 0.4981 0.026 Uiso 1 1 calc R
C24 C 0.7613(4) 0.9007(3) 0.3808(3) 0.0209(7) Uani 1 1 d .
H24 H 0.8093 0.9867 0.3633 0.025 Uiso 1 1 calc R
C25 C 0.6341(4) 0.8221(3) 0.3267(3) 0.0178(7) Uani 1 1 d .
H25 H 0.5953 0.8543 0.2719 0.021 Uiso 1 1 calc R
C26 C 0.3856(4) 0.6323(3) 0.1899(2) 0.0135(6) Uani 1 1 d .
C27 C 0.4779(4) 0.6394(3) 0.1131(3) 0.0171(7) Uani 1 1 d .
H27 H 0.5687 0.6319 0.1280 0.020 Uiso 1 1 calc R
C28 C 0.4374(4) 0.6574(3) 0.0145(3) 0.0197(7) Uani 1 1 d .
H28 H 0.4993 0.6595 -0.0382 0.024 Uiso 1 1 calc R
C29 C 0.3057(4) 0.6723(3) -0.0067(3) 0.0211(7) Uani 1 1 d .
H29 H 0.2786 0.6862 -0.0736 0.025 Uiso 1 1 calc R
C30 C 0.2143(4) 0.6668(3) 0.0699(3) 0.0206(7) Uani 1 1 d .
H30 H 0.1249 0.6774 0.0553 0.025 Uiso 1 1 calc R
C31 C 0.2527(4) 0.6457(3) 0.1680(3) 0.0171(7) Uani 1 1 d .
H31 H 0.1891 0.6405 0.2199 0.021 Uiso 1 1 calc R
C32 C 0.4562(5) 0.2047(4) 0.3326(3) 0.0289(9) Uani 1 1 d .
H32A H 0.5167 0.2932 0.3675 0.035 Uiso 1 1 calc R
H32B H 0.3559 0.2013 0.3315 0.035 Uiso 1 1 calc R
Cl1 Cl 0.50148(16) 0.18357(17) 0.20570(9) 0.0657(4) Uani 1 1 d .
Cl2 Cl 0.47906(12) 0.08015(12) 0.40154(8) 0.0398(2) Uani 1 1 d .

loop_
_atom_site_aniso_label
_atom_site_aniso_U_11
_atom_site_aniso_U_22
_atom_site_aniso_U_33
_atom_site_aniso_U_23
_atom_site_aniso_U_13
_atom_site_aniso_U_12
W1 0.01119(9) 0.01000(8) 0.01242(8) 0.00111(5) -0.00236(5) 0.00282(5)
C1 0.0150(17) 0.0180(16) 0.0146(17) 0.0028(13) 0.0000(13) 0.0050(13)
O2 0.0347(16) 0.0234(13) 0.0199(14) -0.0015(10) 0.0019(11) 0.0080(12)
O3 0.0161(12) 0.0137(11) 0.0180(11) -0.0012(9) -0.0074(9) 0.0011(9)
C4 0.0199(19) 0.0203(18) 0.0154(16) 0.0026(13) -0.0006(14) 0.0004(14)
C5 0.029(2) 0.0102(15) 0.0215(17) -0.0007(13) 0.0001(15) 0.0015(14)
C6 0.0232(19) 0.0139(16) 0.0176(16) 0.0060(13) 0.0072(14) 0.0081(14)
O7 0.0172(12) 0.0134(11) 0.0217(12) 0.0026(9) -0.0013(9) 0.0069(9)
C8 0.030(2) 0.0197(18) 0.031(2) -0.0014(16) -0.0137(17) -0.0001(16)
C9 0.031(2) 0.0168(17) 0.032(2) 0.0052(15) 0.0019(16) 0.0120(15)
O10 0.0142(12) 0.0159(11) 0.0160(11) 0.0051(9) 0.0017(9) 0.0044(9)
C11 0.0128(17) 0.0158(16) 0.0165(16) 0.0016(13) -0.0009(13) 0.0014(13)
C12 0.0191(18) 0.0201(17) 0.0200(17) 0.0005(13) 0.0031(14) 0.0082(14)
C13 0.0162(17) 0.0137(15) 0.0191(16) -0.0017(13) -0.0039(13) 0.0036(13)
O14 0.0148(12) 0.0139(11) 0.0189(11) 0.0029(9) -0.0020(9) 0.0072(9)
C15 0.027(2) 0.0253(19) 0.0187(17) 0.0065(14) 0.0043(15) 0.0088(16)
C16 0.025(2) 0.0237(18) 0.0223(18) 0.0047(14) 0.0002(15) 0.0130(15)
N17 0.0172(15) 0.0148(13) 0.0118(13) 0.0034(10) -0.0005(11) 0.0058(11)
N18 0.0127(14) 0.0136(13) 0.0140(13) 0.0012(10) -0.0024(11) 0.0034(11)
C19 0.0154(17) 0.0121(15) 0.0125(15) 0.0019(12) 0.0025(12) 0.0077(13)
C20 0.0131(17) 0.0145(15) 0.0105(14) 0.0016(12) 0.0023(12) 0.0024(13)
C21 0.0162(17) 0.0166(16) 0.0146(15) 0.0041(13) 0.0029(13) 0.0032(13)
C22 0.0175(18) 0.0249(18) 0.0133(16) 0.0032(13) -0.0013(13) 0.0054(14)
C23 0.0176(18) 0.0216(18) 0.0184(17) -0.0027(14) 0.0001(14) -0.0014(14)
C24 0.023(2) 0.0153(16) 0.0184(17) 0.0013(13) 0.0045(14) -0.0013(14)
C25 0.0221(19) 0.0165(16) 0.0152(16) 0.0037(13) 0.0036(13) 0.0060(14)
C26 0.0152(17) 0.0091(14) 0.0151(15) 0.0019(12) -0.0028(12) 0.0032(12)
C27 0.0183(18) 0.0157(16) 0.0170(16) 0.0019(13) -0.0001(13) 0.0059(13)
C28 0.026(2) 0.0181(16) 0.0140(16) 0.0031(13) 0.0028(14) 0.0056(14)
C29 0.028(2) 0.0183(17) 0.0150(16) 0.0026(13) -0.0041(14) 0.0058(15)
C30 0.0170(18) 0.0184(17) 0.0273(19) 0.0066(14) -0.0038(14) 0.0071(14)
C31 0.0175(18) 0.0116(15) 0.0230(17) 0.0042(13) 0.0031(14) 0.0051(13)
C32 0.030(2) 0.036(2) 0.0208(18) 0.0096(16) -0.0001(16) 0.0100(17)
Cl1 0.0609(9) 0.0977(11) 0.0229(5) 0.0161(6) 0.0133(5) 0.0016(8)
Cl2 0.0406(6) 0.0479(6) 0.0377(5) 0.0152(5) -0.0035(4) 0.0220(5)

loop_
_atom_type_symbol
_atom_type_description
_atom_type_scat_dispersion_real
_atom_type_scat_dispersion_imag
_atom_type_scat_source
C C 0.0181 0.0091 'International Tables Vol C Tables 4.2.6.8 and 6.1.1.4'
H H 0.0000 0.0000 'International Tables Vol C Tables 4.2.6.8 and 6.1.1.4'
N N 0.0311 0.0180 'International Tables Vol C Tables 4.2.6.8 and 6.1.1.4'
O O 0.0492 0.0322 'International Tables Vol C Tables 4.2.6.8 and 6.1.1.4'
Cl Cl 0.3639 0.7018 'International Tables Vol C Tables 4.2.6.8 and 6.1.1.4'
W W -5.4734 5.5774 'International Tables Vol C Tables 4.2.6.8 and 6.1.1.4'

loop_
_geom_angle_atom_site_label_1
_geom_angle_atom_site_label_2
_geom_angle_atom_site_label_3
_geom_angle
N17 W1 C1 89.82(13)
N17 W1 O7 99.51(11)
C1 W1 O7 95.82(12)
N17 W1 O3 173.48(10)
C1 W1 O3 84.38(12)
O7 W1 O3 84.10(9)
N17 W1 O14 96.24(11)
C1 W1 O14 94.02(11)
O7 W1 O14 161.42(9)
O3 W1 O14 81.23(9)
N17 W1 O10 99.78(11)
C1 W1 O10 170.35(11)
O7 W1 O10 81.74(9)
O3 W1 O10 86.08(9)
O14 W1 O10 85.94(9)
O2 C1 W1 178.7(3)
C4 O3 W1 129.5(2)
O3 C4 C5 124.6(3)
O3 C4 C8 115.1(3)
C5 C4 C8 120.3(3)
C4 C5 C6 125.2(3)
C4 C5 H5 117.4
C6 C5 H5 117.4
O7 C6 C5 123.9(3)
O7 C6 C9 115.1(3)
C5 C6 C9 121.0(3)
C6 O7 W1 131.3(2)
C4 C8 H8A 109.5
C4 C8 H8B 109.5
H8A C8 H8B 109.5
C4 C8 H8C 109.5
H8A C8 H8C 109.5
H8B C8 H8C 109.5
C6 C9 H9A 109.5
C6 C9 H9B 109.5
H9A C9 H9B 109.5
C6 C9 H9C 109.5
H9A C9 H9C 109.5
H9B C9 H9C 109.5
C11 O10 W1 127.4(2)
O10 C11 C12 124.7(3)
O10 C11 C15 114.6(3)
C12 C11 C15 120.7(3)
C11 C12 C13 126.2(3)
C11 C12 H12 116.9
C13 C12 H12 116.9
O14 C13 C12 125.9(3)
O14 C13 C16 114.6(3)
C12 C13 C16 119.5(3)
C13 O14 W1 128.1(2)
C11 C15 H15A 109.5
C11 C15 H15B 109.5
H15A C15 H15B 109.5
C11 C15 H15C 109.5
H15A C15 H15C 109.5
H15B C15 H15C 109.5
C13 C16 H16A 109.5
C13 C16 H16B 109.5
H16A C16 H16B 109.5
C13 C16 H16C 109.5
H16A C16 H16C 109.5
H16B C16 H16C 109.5
N18 N17 W1 177.2(2)
C19 N18 N17 120.8(3)
N18 C19 C20 116.3(3)
N18 C19 C26 123.4(3)
C20 C19 C26 120.2(3)
C21 C20 C25 118.6(3)
C21 C20 C19 119.9(3)
C25 C20 C19 121.5(3)
C22 C21 C20 120.8(3)
C22 C21 H21 119.6
C20 C21 H21 119.6
C21 C22 C23 119.9(3)
C21 C22 H22 120.0
C23 C22 H22 120.0
C24 C23 C22 120.1(3)
C24 C23 H23 119.9
C22 C23 H23 119.9
C25 C24 C23 120.0(3)
C25 C24 H24 120.0
C23 C24 H24 120.0
C24 C25 C20 120.5(3)
C24 C25 H25 119.7
C20 C25 H25 119.7
C27 C26 C31 119.7(3)
C27 C26 C19 120.7(3)
C31 C26 C19 119.5(3)
C28 C27 C26 120.2(3)
C28 C27 H27 119.9
C26 C27 H27 119.9
C27 C28 C29 119.9(3)
C27 C28 H28 120.1
C29 C28 H28 120.1
C30 C29 C28 120.0(3)
C30 C29 H29 120.0
C28 C29 H29 120.0
C29 C30 C31 120.4(3)
C29 C30 H30 119.8
C31 C30 H30 119.8
C30 C31 C26 119.7(3)
C30 C31 H31 120.1
C26 C31 H31 120.1
Cl2 C32 Cl1 111.1(2)
Cl2 C32 H32A 109.4
Cl1 C32 H32A 109.4
Cl2 C32 H32B 109.4
Cl1 C32 H32B 109.4
H32A C32 H32B 108.0

loop_
_geom_bond_atom_site_label_1
_geom_bond_atom_site_label_2
_geom_bond_distance
W1 N17 1.796(3)
W1 C1 2.003(3)
W1 O7 2.065(2)
W1 O3 2.087(2)
W1 O14 2.090(2)
W1 O10 2.122(2)
C1 O2 1.144(4)
O3 C4 1.284(4)
C4 C5 1.387(5)
C4 C8 1.504(5)
C5 C6 1.397(5)
C5 H5 0.9500
C6 O7 1.281(4)
C6 C9 1.494(5)
C8 H8A 0.9800
C8 H8B 0.9800
C8 H8C 0.9800
C9 H9A 0.9800
C9 H9B 0.9800
C9 H9C 0.9800
O10 C11 1.298(4)
C11 C12 1.384(5)
C11 C15 1.506(5)
C12 C13 1.406(5)
C12 H12 0.9500
C13 O14 1.284(4)
C13 C16 1.506(5)
C15 H15A 0.9800
C15 H15B 0.9800
C15 H15C 0.9800
C16 H16A 0.9800
C16 H16B 0.9800
C16 H16C 0.9800
N17 N18 1.310(4)
N18 C19 1.302(4)
C19 C20 1.483(5)
C19 C26 1.489(4)
C20 C21 1.403(5)
C20 C25 1.405(5)
C21 C22 1.379(5)
C21 H21 0.9500
C22 C23 1.394(5)
C22 H22 0.9500
C23 C24 1.389(5)
C23 H23 0.9500
C24 C25 1.383(5)
C24 H24 0.9500
C25 H25 0.9500
C26 C27 1.395(5)
C26 C31 1.401(5)
C27 C28 1.391(5)
C27 H27 0.9500
C28 C29 1.395(5)
C28 H28 0.9500
C29 C30 1.388(5)
C29 H29 0.9500
C30 C31 1.391(5)
C30 H30 0.9500
C31 H31 0.9500
C32 Cl2 1.762(4)
C32 Cl1 1.763(4)
C32 H32A 0.9900
C32 H32B 0.9900

loop_
_geom_torsion_atom_site_label_1
_geom_torsion_atom_site_label_2
_geom_torsion_atom_site_label_3
_geom_torsion_atom_site_label_4
_geom_torsion
C1 W1 O3 C4 83.0(3)
O7 W1 O3 C4 -13.4(3)
O14 W1 O3 C4 178.0(3)
O10 W1 O3 C4 -95.5(3)
W1 O3 C4 C5 13.1(5)
W1 O3 C4 C8 -169.6(3)
O3 C4 C5 C6 -1.0(6)
C8 C4 C5 C6 -178.2(4)
C4 C5 C6 O7 -6.0(6)
C4 C5 C6 C9 173.4(3)
C5 C6 O7 W1 0.3(5)
C9 C6 O7 W1 -179.2(2)
N17 W1 O7 C6 -167.6(3)
C1 W1 O7 C6 -76.8(3)
O3 W1 O7 C6 6.9(3)
O14 W1 O7 C6 44.8(5)
O10 W1 O7 C6 93.8(3)
N17 W1 O10 C11 81.3(3)
O7 W1 O10 C11 179.6(3)
O3 W1 O10 C11 -95.8(3)
O14 W1 O10 C11 -14.3(3)
W1 O10 C11 C12 13.0(5)
W1 O10 C11 C15 -167.6(2)
O10 C11 C12 C13 0.2(6)
C15 C11 C12 C13 -179.3(3)
C11 C12 C13 O14 -7.3(6)
C11 C12 C13 C16 172.5(3)
C12 C13 O14 W1 0.0(5)
C16 C13 O14 W1 -179.8(2)
N17 W1 O14 C13 -91.4(3)
C1 W1 O14 C13 178.4(3)
O7 W1 O14 C13 56.5(4)
O3 W1 O14 C13 94.7(3)
O10 W1 O14 C13 8.0(3)
N17 N18 C19 C20 -176.5(3)
N17 N18 C19 C26 1.8(5)
N18 C19 C20 C21 19.4(4)
C26 C19 C20 C21 -158.9(3)
N18 C19 C20 C25 -161.5(3)
C26 C19 C20 C25 20.2(5)
C25 C20 C21 C22 -0.1(5)
C19 C20 C21 C22 179.0(3)
C20 C21 C22 C23 1.0(5)
C21 C22 C23 C24 -1.2(5)
C22 C23 C24 C25 0.6(6)
C23 C24 C25 C20 0.3(5)
C21 C20 C25 C24 -0.5(5)
C19 C20 C25 C24 -179.6(3)
N18 C19 C26 C27 -124.6(4)
C20 C19 C26 C27 53.6(4)
N18 C19 C26 C31 54.4(4)
C20 C19 C26 C31 -127.4(3)
C31 C26 C27 C28 -1.1(5)
C19 C26 C27 C28 177.9(3)
C26 C27 C28 C29 1.9(5)
C27 C28 C29 C30 -1.2(5)
C28 C29 C30 C31 -0.3(5)
C29 C30 C31 C26 1.1(5)
C27 C26 C31 C30 -0.4(5)
C19 C26 C31 C30 -179.4(3)
